data_4127430
loop_
_publ_author_name
'Filonenko, Georgy A.'
'Sun, Dapeng'
'Weber, Manuela'
'M\"uller, Christian'
'Pidko, Evgeny A.'

_publ_contact_author
;
      Prof. Dr.Christian M\"uller
      Freie Universit\"at Berlin
      Institut f\"ur Chemie und Biochemie
      Anorganische Chemie      
      Fabeckstr. 34-36
      14195 Berlin
      Germany
;
_publ_section_title
;
 Multicolor Organometallic Mechanophores for Polymer Imaging Driven by
 Exciplex Level Interactions.
;
_journal_issue 24
_journal_name_full 'Journal of the American Chemical Society'
_journal_page_first 9687
_journal_page_last 9692
_journal_paper_doi 10.1021/jacs.9b04121
_journal_volume 141
_journal_year 2019
_chemical_formula_sum 'C55 H68 B Cu N6'
_chemical_formula_weight 887.50
_space_group_crystal_system triclinic
_space_group_IT_number 2
_space_group_name_Hall '-P 1'
_space_group_name_H-M_alt 'P -1'
_symmetry_space_group_name_Hall '-P 1'
_symmetry_space_group_name_H-M 'P -1'
_atom_sites_solution_hydrogens geom
_audit_creation_method SHELXL-2018/3
_cell_angle_alpha 78.7901(7)
_cell_angle_beta 81.5124(7)
_cell_angle_gamma 87.1610(7)
_cell_formula_units_Z 2
_cell_length_a 11.2381(2)
_cell_length_b 13.6876(2)
_cell_length_c 16.2529(3)
_cell_measurement_reflns_used 9990
_cell_measurement_temperature 100(2)
_cell_measurement_theta_max 25.72
_cell_measurement_theta_min 2.35
_cell_volume 2424.95(7)
_computing_cell_refinement 'Bruker SAINT'
_computing_data_collection 'Bruker APEX3'
_computing_data_reduction 'Bruker SAINT'
_computing_structure_refinement 'SHELXL-2018/3 (Sheldrick, 2018)'
_computing_structure_solution 'SHELXT 2014/5 (Sheldrick, 2014)'
_diffrn_ambient_temperature 100(2)
_diffrn_measured_fraction_theta_full 0.999
_diffrn_measured_fraction_theta_max 0.998
_diffrn_measurement_device_type 'Bruker Photon CMOS Detector, D8 Venture'
_diffrn_measurement_method '\f and \w scans'
_diffrn_radiation_type MoK\a
_diffrn_radiation_wavelength 0.71073
_diffrn_reflns_av_R_equivalents 0.0475
_diffrn_reflns_av_unetI/netI 0.0372
_diffrn_reflns_Laue_measured_fraction_full 0.999
_diffrn_reflns_Laue_measured_fraction_max 0.998
_diffrn_reflns_limit_h_max 13
_diffrn_reflns_limit_h_min -13
_diffrn_reflns_limit_k_max 16
_diffrn_reflns_limit_k_min -16
_diffrn_reflns_limit_l_max 19
_diffrn_reflns_limit_l_min -19
_diffrn_reflns_number 39652
_diffrn_reflns_point_group_measured_fraction_full 0.999
_diffrn_reflns_point_group_measured_fraction_max 0.998
_diffrn_reflns_theta_full 25.242
_diffrn_reflns_theta_max 25.739
_diffrn_reflns_theta_min 2.354
_diffrn_source 'sealed tube'
_exptl_absorpt_coefficient_mu 0.493
_exptl_absorpt_correction_type multi-scan
_exptl_crystal_colour green
_exptl_crystal_density_diffrn 1.215
_exptl_crystal_description platelet
_exptl_crystal_F_000 948
_exptl_crystal_size_max 0.650
_exptl_crystal_size_mid 0.240
_exptl_crystal_size_min 0.040
_exptl_transmission_factor_max 0.8747
_exptl_transmission_factor_min 0.7639
_refine_diff_density_max 0.336
_refine_diff_density_min -0.391
_refine_diff_density_rms 0.055
_refine_ls_extinction_method none
_refine_ls_goodness_of_fit_ref 1.050
_refine_ls_hydrogen_treatment constr
_refine_ls_matrix_type full
_refine_ls_number_parameters 578
_refine_ls_number_reflns 9255
_refine_ls_number_restraints 0
_refine_ls_restrained_S_all 1.050
_refine_ls_R_factor_all 0.0386
_refine_ls_R_factor_gt 0.0323
_refine_ls_shift/su_max 0.000
_refine_ls_shift/su_mean 0.000
_refine_ls_structure_factor_coef Fsqd
_refine_ls_weighting_details 'w=1/[\s^2^(Fo^2^)+(0.0240P)^2^+1.6290P] where P=(Fo^2^+2Fc^2^)/3'
_refine_ls_weighting_scheme calc
_refine_ls_wR_factor_gt 0.0759
_refine_ls_wR_factor_ref 0.0792
_reflns_Friedel_coverage 0.000
_reflns_number_gt 8227
_reflns_number_total 9255
_reflns_threshold_expression 'I > 2\s(I)'
_cod_data_source_file ja9b04121_si_003.cif
_cod_data_source_block GFE603_6green_a
_cod_database_code 4127430
_shelx_shelxl_version_number 2018/3
_shelx_space_group_comment
;
The symmetry employed for this shelxl refinement is uniquely defined
by the following loop, which should always be used as a source of
symmetry information in preference to the above space-group names.
They are only intended as comments.
;
_shelx_estimated_absorpt_t_min 0.740
_shelx_estimated_absorpt_t_max 0.981

loop_
_space_group_symop_operation_xyz
'x, y, z'
'-x, -y, -z'

loop_
_atom_site_label
_atom_site_type_symbol
_atom_site_fract_x
_atom_site_fract_y
_atom_site_fract_z
_atom_site_U_iso_or_equiv
_atom_site_adp_type
_atom_site_occupancy
_atom_site_site_symmetry_order
_atom_site_calc_flag
_atom_site_refinement_flags_posn
_atom_site_refinement_flags_adp
Cu1 Cu 0.11727(2) 0.28180(2) 0.25965(2) 0.01217(6) Uani 1 1 d . .
N1 N 0.16505(12) 0.42798(9) 0.17338(8) 0.0140(3) Uani 1 1 d . .
N2 N -0.01028(11) 0.37802(9) 0.31906(8) 0.0128(3) Uani 1 1 d . .
N3 N 0.22505(11) 0.33404(9) 0.33381(8) 0.0127(3) Uani 1 1 d . .
N4 N 0.04424(11) 0.23344(9) 0.50331(8) 0.0113(3) Uani 1 1 d . .
N5 N -0.01686(12) 0.12825(9) 0.21001(8) 0.0136(3) Uani 1 1 d . .
N6 N 0.17075(12) 0.08962(9) 0.20338(8) 0.0147(3) Uani 1 1 d . .
C1 C 0.05461(16) 0.48961(13) 0.18724(10) 0.0208(4) Uani 1 1 d . .
H1A H -0.005451 0.472650 0.153692 0.025 Uiso 1 1 calc R U
H1AB H 0.073967 0.560788 0.166990 0.025 Uiso 1 1 calc R U
C2 C 0.00115(14) 0.47369(12) 0.27946(10) 0.0150(3) Uani 1 1 d . .
C3 C -0.03165(14) 0.55267(12) 0.32020(10) 0.0162(3) Uani 1 1 d . .
H3 H -0.022319 0.619419 0.290440 0.019 Uiso 1 1 calc R U
C4 C -0.07851(14) 0.53243(12) 0.40552(11) 0.0173(3) Uani 1 1 d . .
H4 H -0.103495 0.585122 0.434962 0.021 Uiso 1 1 calc R U
C5 C -0.08818(14) 0.43455(12) 0.44679(10) 0.0151(3) Uani 1 1 d . .
H5 H -0.119643 0.419053 0.505239 0.018 Uiso 1 1 calc R U
C6 C -0.05150(13) 0.35852(11) 0.40221(10) 0.0115(3) Uani 1 1 d . .
C7 C -0.04943(14) 0.25088(11) 0.44716(10) 0.0129(3) Uani 1 1 d . .
H7A H -0.128963 0.234062 0.480976 0.015 Uiso 1 1 calc R U
H7AB H -0.033467 0.207042 0.404784 0.015 Uiso 1 1 calc R U
C8 C 0.26265(17) 0.46733(14) 0.20855(12) 0.0269(4) Uani 1 1 d . .
H8A H 0.250233 0.540282 0.203146 0.032 Uiso 1 1 calc R U
H8AB H 0.339995 0.455679 0.173546 0.032 Uiso 1 1 calc R U
C9 C 0.27326(14) 0.42347(12) 0.29977(10) 0.0164(3) Uani 1 1 d . .
C10 C 0.33543(15) 0.47468(13) 0.34492(11) 0.0211(4) Uani 1 1 d . .
H10 H 0.367208 0.538294 0.319699 0.025 Uiso 1 1 calc R U
C11 C 0.35064(15) 0.43210(14) 0.42702(11) 0.0233(4) Uani 1 1 d . .
H11 H 0.396753 0.464285 0.458024 0.028 Uiso 1 1 calc R U
C12 C 0.29774(14) 0.34187(13) 0.46354(11) 0.0184(3) Uani 1 1 d . .
H12 H 0.305909 0.311756 0.520287 0.022 Uiso 1 1 calc R U
C13 C 0.23262(13) 0.29600(12) 0.41613(10) 0.0128(3) Uani 1 1 d . .
C14 C 0.16042(13) 0.20482(11) 0.45748(10) 0.0132(3) Uani 1 1 d . .
H14A H 0.145401 0.167616 0.413655 0.016 Uiso 1 1 calc R U
H14B H 0.206823 0.160565 0.497625 0.016 Uiso 1 1 calc R U
C15 C 0.00836(14) 0.17039(11) 0.58884(9) 0.0124(3) Uani 1 1 d . .
C16 C -0.10752(14) 0.21325(12) 0.63163(10) 0.0163(3) Uani 1 1 d . .
H16A H -0.098067 0.284426 0.629981 0.024 Uiso 1 1 calc R U
H16B H -0.124215 0.178531 0.690674 0.024 Uiso 1 1 calc R U
H16C H -0.174513 0.204256 0.601641 0.024 Uiso 1 1 calc R U
C17 C 0.10664(15) 0.17549(12) 0.64403(10) 0.0156(3) Uani 1 1 d . .
H17A H 0.178474 0.138448 0.624046 0.023 Uiso 1 1 calc R U
H17B H 0.077340 0.146085 0.703050 0.023 Uiso 1 1 calc R U
H17C H 0.126872 0.245199 0.640238 0.023 Uiso 1 1 calc R U
C18 C -0.01138(16) 0.06189(12) 0.58457(10) 0.0178(3) Uani 1 1 d . .
H18A H -0.076092 0.058842 0.550857 0.027 Uiso 1 1 calc R U
H18B H -0.033666 0.023771 0.641991 0.027 Uiso 1 1 calc R U
H18C H 0.062953 0.033487 0.558138 0.027 Uiso 1 1 calc R U
C19 C 0.19986(19) 0.42401(13) 0.08000(11) 0.0256(4) Uani 1 1 d . .
C20 C 0.3087(2) 0.35388(16) 0.07020(15) 0.0501(7) Uani 1 1 d . .
H20A H 0.324672 0.343307 0.011618 0.075 Uiso 1 1 calc R U
H20B H 0.292266 0.289890 0.108611 0.075 Uiso 1 1 calc R U
H20C H 0.379130 0.383414 0.084096 0.075 Uiso 1 1 calc R U
C21 C 0.0978(2) 0.37988(15) 0.04831(12) 0.0412(6) Uani 1 1 d . .
H21A H 0.028495 0.426258 0.048014 0.062 Uiso 1 1 calc R U
H21B H 0.074722 0.316520 0.085773 0.062 Uiso 1 1 calc R U
H21C H 0.124333 0.368400 -0.009300 0.062 Uiso 1 1 calc R U
C22 C 0.2296(2) 0.52775(14) 0.02623(12) 0.0336(5) Uani 1 1 d . .
H22A H 0.248408 0.522620 -0.033627 0.050 Uiso 1 1 calc R U
H22B H 0.299170 0.553666 0.044393 0.050 Uiso 1 1 calc R U
H22C H 0.160189 0.573001 0.033694 0.050 Uiso 1 1 calc R U
C23 C 0.08945(14) 0.16123(11) 0.22435(9) 0.0127(3) Uani 1 1 d . .
C24 C -0.00128(16) 0.03935(12) 0.18035(10) 0.0182(3) Uani 1 1 d . .
H24 H -0.062053 0.002729 0.165714 0.022 Uiso 1 1 calc R U
C25 C 0.11630(16) 0.01522(12) 0.17635(10) 0.0187(4) Uani 1 1 d . .
H25 H 0.154850 -0.041945 0.158428 0.022 Uiso 1 1 calc R U
C26 C -0.13332(15) 0.18056(12) 0.22369(10) 0.0163(3) Uani 1 1 d . .
H26 H -0.119146 0.243686 0.242746 0.020 Uiso 1 1 calc R U
C27 C -0.21790(15) 0.11765(13) 0.29338(12) 0.0238(4) Uani 1 1 d . .
H27A H -0.294563 0.153917 0.302817 0.036 Uiso 1 1 calc R U
H27B H -0.181571 0.103717 0.345787 0.036 Uiso 1 1 calc R U
H27C H -0.232080 0.054778 0.276445 0.036 Uiso 1 1 calc R U
C28 C -0.18733(19) 0.20792(15) 0.14150(12) 0.0304(4) Uani 1 1 d . .
H28A H -0.128800 0.245303 0.097360 0.046 Uiso 1 1 calc R U
H28B H -0.260260 0.249055 0.150350 0.046 Uiso 1 1 calc R U
H28C H -0.207704 0.147037 0.123861 0.046 Uiso 1 1 calc R U
C29 C 0.29890(15) 0.08905(12) 0.21334(11) 0.0202(4) Uani 1 1 d . .
H29 H 0.319243 0.158089 0.217446 0.024 Uiso 1 1 calc R U
C30 C 0.37758(18) 0.06190(15) 0.13606(13) 0.0346(5) Uani 1 1 d . .
H30A H 0.356162 0.105240 0.084659 0.052 Uiso 1 1 calc R U
H30B H 0.364880 -0.007712 0.133517 0.052 Uiso 1 1 calc R U
H30C H 0.462350 0.070684 0.140272 0.052 Uiso 1 1 calc R U
C31 C 0.32198(16) 0.02021(14) 0.29483(12) 0.0282(4) Uani 1 1 d . .
H31A H 0.307803 -0.048733 0.290993 0.042 Uiso 1 1 calc R U
H31B H 0.267514 0.038627 0.342554 0.042 Uiso 1 1 calc R U
H31C H 0.405526 0.026250 0.303589 0.042 Uiso 1 1 calc R U
C32 C 0.30515(14) 0.21380(11) 0.83514(10) 0.0122(3) Uani 1 1 d . .
C33 C 0.30469(14) 0.11660(12) 0.88323(10) 0.0161(3) Uani 1 1 d . .
H33 H 0.377308 0.078013 0.880549 0.019 Uiso 1 1 calc R U
C34 C 0.20302(15) 0.07425(12) 0.93453(10) 0.0183(3) Uani 1 1 d . .
H34 H 0.207809 0.008863 0.967013 0.022 Uiso 1 1 calc R U
C35 C 0.09453(15) 0.12739(12) 0.93835(10) 0.0178(3) Uani 1 1 d . .
H35 H 0.024597 0.099039 0.973204 0.021 Uiso 1 1 calc R U
C36 C 0.09027(14) 0.22239(12) 0.89042(10) 0.0164(3) Uani 1 1 d . .
H36 H 0.016395 0.259305 0.891553 0.020 Uiso 1 1 calc R U
C37 C 0.19348(14) 0.26446(12) 0.84043(10) 0.0140(3) Uani 1 1 d . .
H37 H 0.187977 0.330141 0.808632 0.017 Uiso 1 1 calc R U
C38 C 0.52606(14) 0.22230(12) 0.92200(10) 0.0163(3) Uani 1 1 d . .
H38 H 0.446333 0.217874 0.951393 0.020 Uiso 1 1 calc R U
C39 C 0.62132(15) 0.20992(13) 0.96918(10) 0.0197(4) Uani 1 1 d . .
H39 H 0.605726 0.196622 1.029316 0.024 Uiso 1 1 calc R U
C40 C 0.73893(14) 0.21695(12) 0.92859(10) 0.0158(3) Uani 1 1 d . .
H40 H 0.804526 0.208878 0.960259 0.019 Uiso 1 1 calc R U
C41 C 0.75872(14) 0.23600(11) 0.84087(10) 0.0136(3) Uani 1 1 d . .
H41 H 0.838688 0.241559 0.811955 0.016 Uiso 1 1 calc R U
C42 C 0.66239(14) 0.24707(11) 0.79475(10) 0.0124(3) Uani 1 1 d . .
H42 H 0.678875 0.259273 0.734651 0.015 Uiso 1 1 calc R U
C43 C 0.54208(13) 0.24101(11) 0.83307(10) 0.0114(3) Uani 1 1 d . .
C44 C 0.45824(13) 0.22190(12) 0.68871(10) 0.0134(3) Uani 1 1 d . .
C45 C 0.53787(14) 0.27021(13) 0.61888(10) 0.0173(3) Uani 1 1 d . .
H45 H 0.573421 0.330171 0.623324 0.021 Uiso 1 1 calc R U
C46 C 0.56668(15) 0.23432(14) 0.54409(11) 0.0215(4) Uani 1 1 d . .
H46 H 0.621562 0.269256 0.499181 0.026 Uiso 1 1 calc R U
C47 C 0.51573(16) 0.14766(14) 0.53458(11) 0.0228(4) Uani 1 1 d . .
H47 H 0.535217 0.122617 0.483556 0.027 Uiso 1 1 calc R U
C48 C 0.43603(15) 0.09852(13) 0.60089(11) 0.0208(4) Uani 1 1 d . .
H48 H 0.399476 0.039457 0.595361 0.025 Uiso 1 1 calc R U
C49 C 0.40903(14) 0.13519(12) 0.67583(10) 0.0164(3) Uani 1 1 d . .
H49 H 0.354399 0.099442 0.720448 0.020 Uiso 1 1 calc R U
C50 C 0.40612(13) 0.38633(11) 0.75816(10) 0.0133(3) Uani 1 1 d . .
C51 C 0.36060(14) 0.43680(12) 0.68512(11) 0.0182(3) Uani 1 1 d . .
H51 H 0.343915 0.399406 0.644808 0.022 Uiso 1 1 calc R U
C52 C 0.33895(15) 0.53916(13) 0.66933(12) 0.0242(4) Uani 1 1 d . .
H52 H 0.309094 0.570315 0.618701 0.029 Uiso 1 1 calc R U
C53 C 0.36076(16) 0.59576(13) 0.72716(13) 0.0255(4) Uani 1 1 d . .
H53 H 0.346770 0.665806 0.716417 0.031 Uiso 1 1 calc R U
C54 C 0.40327(15) 0.54885(13) 0.80094(12) 0.0225(4) Uani 1 1 d . .
H54 H 0.417051 0.586629 0.841732 0.027 Uiso 1 1 calc R U
C55 C 0.42585(14) 0.44652(12) 0.81547(11) 0.0169(3) Uani 1 1 d . .
H55 H 0.455852 0.416105 0.866243 0.020 Uiso 1 1 calc R U
B1 B 0.42785(15) 0.26447(13) 0.77797(11) 0.0118(3) Uani 1 1 d . .

loop_
_atom_site_aniso_label
_atom_site_aniso_U_11
_atom_site_aniso_U_22
_atom_site_aniso_U_33
_atom_site_aniso_U_23
_atom_site_aniso_U_13
_atom_site_aniso_U_12
Cu1 0.01786(11) 0.00819(10) 0.01130(10) -0.00391(7) -0.00162(7) -0.00140(7)
N1 0.0194(7) 0.0112(6) 0.0112(7) -0.0033(5) -0.0004(5) -0.0008(5)
N2 0.0135(6) 0.0128(6) 0.0127(7) -0.0032(5) -0.0035(5) 0.0025(5)
N3 0.0111(6) 0.0130(6) 0.0141(7) -0.0030(5) -0.0014(5) 0.0001(5)
N4 0.0106(6) 0.0137(6) 0.0086(6) -0.0004(5) -0.0010(5) 0.0008(5)
N5 0.0215(7) 0.0086(6) 0.0117(7) -0.0028(5) -0.0051(5) -0.0002(5)
N6 0.0212(7) 0.0089(6) 0.0126(7) -0.0018(5) 0.0013(5) 0.0005(5)
C1 0.0285(9) 0.0161(8) 0.0147(8) 0.0010(6) -0.0007(7) 0.0067(7)
C2 0.0159(8) 0.0142(8) 0.0142(8) -0.0010(6) -0.0032(6) 0.0036(6)
C3 0.0172(8) 0.0114(8) 0.0205(9) -0.0031(6) -0.0055(7) 0.0032(6)
C4 0.0180(8) 0.0174(8) 0.0198(9) -0.0098(7) -0.0068(7) 0.0069(6)
C5 0.0135(8) 0.0201(8) 0.0123(8) -0.0050(6) -0.0024(6) 0.0037(6)
C6 0.0082(7) 0.0147(8) 0.0124(8) -0.0029(6) -0.0040(6) 0.0015(6)
C7 0.0125(7) 0.0148(8) 0.0118(8) -0.0029(6) -0.0024(6) -0.0005(6)
C8 0.0287(10) 0.0251(10) 0.0249(10) 0.0064(8) -0.0079(8) -0.0148(8)
C9 0.0121(8) 0.0165(8) 0.0199(9) -0.0031(7) 0.0002(6) -0.0025(6)
C10 0.0160(8) 0.0219(9) 0.0258(9) -0.0084(7) 0.0031(7) -0.0083(7)
C11 0.0150(8) 0.0353(10) 0.0236(9) -0.0154(8) 0.0002(7) -0.0093(7)
C12 0.0119(8) 0.0300(9) 0.0147(8) -0.0083(7) -0.0005(6) -0.0015(7)
C13 0.0078(7) 0.0170(8) 0.0138(8) -0.0055(6) 0.0003(6) 0.0042(6)
C14 0.0129(7) 0.0143(8) 0.0119(8) -0.0026(6) -0.0013(6) 0.0022(6)
C15 0.0161(8) 0.0121(8) 0.0082(7) -0.0011(6) -0.0004(6) -0.0010(6)
C16 0.0180(8) 0.0181(8) 0.0122(8) -0.0043(6) 0.0009(6) 0.0003(6)
C17 0.0198(8) 0.0159(8) 0.0114(8) -0.0024(6) -0.0037(6) 0.0003(6)
C18 0.0267(9) 0.0137(8) 0.0127(8) -0.0031(6) -0.0008(7) -0.0019(7)
C19 0.0491(12) 0.0127(8) 0.0112(8) -0.0015(6) 0.0068(8) 0.0011(8)
C20 0.0690(17) 0.0270(11) 0.0390(13) -0.0003(9) 0.0286(12) 0.0143(11)
C21 0.0906(18) 0.0193(10) 0.0175(10) -0.0041(8) -0.0172(11) -0.0068(10)
C22 0.0610(14) 0.0180(9) 0.0152(9) 0.0016(7) 0.0103(9) -0.0022(9)
C23 0.0195(8) 0.0100(7) 0.0078(7) -0.0005(6) -0.0016(6) 0.0002(6)
C24 0.0332(10) 0.0101(8) 0.0129(8) -0.0040(6) -0.0054(7) -0.0029(7)
C25 0.0348(10) 0.0075(7) 0.0133(8) -0.0037(6) 0.0000(7) 0.0001(7)
C26 0.0204(8) 0.0108(8) 0.0194(8) -0.0034(6) -0.0086(7) 0.0013(6)
C27 0.0192(9) 0.0190(9) 0.0322(10) -0.0020(7) -0.0046(8) 0.0008(7)
C28 0.0384(11) 0.0275(10) 0.0288(11) -0.0039(8) -0.0204(9) 0.0062(8)
C29 0.0174(8) 0.0131(8) 0.0270(10) -0.0016(7) 0.0038(7) 0.0007(6)
C30 0.0306(11) 0.0283(10) 0.0374(12) -0.0032(9) 0.0142(9) 0.0024(8)
C31 0.0199(9) 0.0271(10) 0.0344(11) 0.0007(8) -0.0040(8) 0.0043(8)
C32 0.0124(7) 0.0145(8) 0.0115(8) -0.0053(6) -0.0031(6) -0.0016(6)
C33 0.0142(8) 0.0142(8) 0.0204(9) -0.0046(6) -0.0031(6) 0.0003(6)
C34 0.0236(9) 0.0141(8) 0.0173(8) -0.0015(6) -0.0039(7) -0.0055(7)
C35 0.0161(8) 0.0218(9) 0.0164(8) -0.0066(7) 0.0020(6) -0.0093(7)
C36 0.0112(7) 0.0213(9) 0.0191(9) -0.0093(7) -0.0020(6) -0.0011(6)
C37 0.0138(8) 0.0154(8) 0.0139(8) -0.0037(6) -0.0038(6) -0.0012(6)
C38 0.0127(8) 0.0202(8) 0.0154(8) -0.0038(6) 0.0005(6) -0.0011(6)
C39 0.0206(9) 0.0270(9) 0.0112(8) -0.0031(7) -0.0021(7) -0.0015(7)
C40 0.0154(8) 0.0181(8) 0.0157(8) -0.0046(6) -0.0066(6) 0.0001(6)
C41 0.0110(7) 0.0130(8) 0.0175(8) -0.0058(6) 0.0001(6) -0.0007(6)
C42 0.0141(8) 0.0111(7) 0.0123(8) -0.0039(6) -0.0009(6) 0.0000(6)
C43 0.0137(7) 0.0070(7) 0.0139(8) -0.0035(6) -0.0020(6) 0.0006(6)
C44 0.0104(7) 0.0153(8) 0.0150(8) -0.0023(6) -0.0055(6) 0.0031(6)
C45 0.0155(8) 0.0205(9) 0.0166(8) -0.0028(7) -0.0046(6) -0.0018(7)
C46 0.0180(8) 0.0306(10) 0.0145(8) -0.0017(7) -0.0019(7) 0.0006(7)
C47 0.0231(9) 0.0314(10) 0.0170(9) -0.0124(7) -0.0058(7) 0.0085(8)
C48 0.0215(9) 0.0206(9) 0.0238(9) -0.0104(7) -0.0070(7) 0.0028(7)
C49 0.0146(8) 0.0168(8) 0.0181(8) -0.0038(6) -0.0036(6) 0.0021(6)
C50 0.0067(7) 0.0132(8) 0.0181(8) -0.0013(6) 0.0023(6) -0.0020(6)
C51 0.0128(8) 0.0167(8) 0.0250(9) -0.0010(7) -0.0055(7) -0.0017(6)
C52 0.0170(8) 0.0192(9) 0.0336(10) 0.0052(7) -0.0084(7) 0.0006(7)
C53 0.0190(9) 0.0126(8) 0.0413(11) -0.0002(8) 0.0003(8) 0.0030(7)
C54 0.0210(9) 0.0172(9) 0.0287(10) -0.0091(7) 0.0046(7) -0.0017(7)
C55 0.0153(8) 0.0156(8) 0.0184(8) -0.0026(6) 0.0019(6) -0.0005(6)
B1 0.0097(8) 0.0123(8) 0.0136(9) -0.0028(7) -0.0017(7) 0.0001(7)

loop_
_atom_type_symbol
_atom_type_description
_atom_type_scat_dispersion_real
_atom_type_scat_dispersion_imag
_atom_type_scat_source
C C 0.0033 0.0016 'International Tables Vol C Tables 4.2.6.8 and 6.1.1.4'
H H 0.0000 0.0000 'International Tables Vol C Tables 4.2.6.8 and 6.1.1.4'
B B 0.0013 0.0007 'International Tables Vol C Tables 4.2.6.8 and 6.1.1.4'
Cu Cu 0.3201 1.2651 'International Tables Vol C Tables 4.2.6.8 and 6.1.1.4'
N N 0.0061 0.0033 'International Tables Vol C Tables 4.2.6.8 and 6.1.1.4'

loop_
_geom_angle_atom_site_label_1
_geom_angle_atom_site_label_2
_geom_angle_atom_site_label_3
_geom_angle
C23 Cu1 N3 139.27(6)
C23 Cu1 N2 128.78(6)
N3 Cu1 N2 80.19(5)
C23 Cu1 N1 125.67(6)
N3 Cu1 N1 81.98(5)
N2 Cu1 N1 80.54(5)
C8 N1 C1 109.13(14)
C8 N1 C19 111.89(14)
C1 N1 C19 111.19(13)
C8 N1 Cu1 105.41(10)
C1 N1 Cu1 102.81(9)
C19 N1 Cu1 115.83(9)
C6 N2 C2 118.59(13)
C6 N2 Cu1 122.52(10)
C2 N2 Cu1 111.71(10)
C9 N3 C13 118.42(14)
C9 N3 Cu1 114.71(10)
C13 N3 Cu1 125.73(10)
C7 N4 C14 110.89(12)
C7 N4 C15 115.61(12)
C14 N4 C15 115.12(12)
C23 N5 C24 111.59(13)
C23 N5 C26 124.29(13)
C24 N5 C26 124.12(13)
C23 N6 C25 111.58(14)
C23 N6 C29 123.79(13)
C25 N6 C29 124.54(13)
N1 C1 C2 111.81(13)
N1 C1 H1A 109.3
C2 C1 H1A 109.3
N1 C1 H1AB 109.3
C2 C1 H1AB 109.3
H1A C1 H1AB 107.9
N2 C2 C3 122.75(15)
N2 C2 C1 115.49(14)
C3 C2 C1 121.76(14)
C2 C3 C4 118.62(15)
C2 C3 H3 120.7
C4 C3 H3 120.7
C5 C4 C3 118.85(15)
C5 C4 H4 120.6
C3 C4 H4 120.6
C4 C5 C6 119.56(15)
C4 C5 H5 120.2
C6 C5 H5 120.2
N2 C6 C5 121.55(14)
N2 C6 C7 117.38(13)
C5 C6 C7 120.96(14)
N4 C7 C6 110.67(12)
N4 C7 H7A 109.5
C6 C7 H7A 109.5
N4 C7 H7AB 109.5
C6 C7 H7AB 109.5
H7A C7 H7AB 108.1
N1 C8 C9 115.65(14)
N1 C8 H8A 108.4
C9 C8 H8A 108.4
N1 C8 H8AB 108.4
C9 C8 H8AB 108.4
H8A C8 H8AB 107.4
N3 C9 C10 122.17(15)
N3 C9 C8 118.66(14)
C10 C9 C8 119.13(15)
C11 C10 C9 119.14(16)
C11 C10 H10 120.4
C9 C10 H10 120.4
C10 C11 C12 119.04(15)
C10 C11 H11 120.5
C12 C11 H11 120.5
C11 C12 C13 119.07(16)
C11 C12 H12 120.5
C13 C12 H12 120.5
N3 C13 C12 121.87(15)
N3 C13 C14 117.77(13)
C12 C13 C14 120.23(14)
N4 C14 C13 110.64(12)
N4 C14 H14A 109.5
C13 C14 H14A 109.5
N4 C14 H14B 109.5
C13 C14 H14B 109.5
H14A C14 H14B 108.1
N4 C15 C18 112.68(12)
N4 C15 C16 109.45(12)
C18 C15 C16 108.95(13)
N4 C15 C17 108.64(12)
C18 C15 C17 109.78(13)
C16 C15 C17 107.19(13)
C15 C16 H16A 109.5
C15 C16 H16B 109.5
H16A C16 H16B 109.5
C15 C16 H16C 109.5
H16A C16 H16C 109.5
H16B C16 H16C 109.5
C15 C17 H17A 109.5
C15 C17 H17B 109.5
H17A C17 H17B 109.5
C15 C17 H17C 109.5
H17A C17 H17C 109.5
H17B C17 H17C 109.5
C15 C18 H18A 109.5
C15 C18 H18B 109.5
H18A C18 H18B 109.5
C15 C18 H18C 109.5
H18A C18 H18C 109.5
H18B C18 H18C 109.5
C21 C19 N1 109.41(15)
C21 C19 C20 106.92(18)
N1 C19 C20 108.90(16)
C21 C19 C22 109.96(16)
N1 C19 C22 111.84(14)
C20 C19 C22 109.68(17)
C19 C20 H20A 109.5
C19 C20 H20B 109.5
H20A C20 H20B 109.5
C19 C20 H20C 109.5
H20A C20 H20C 109.5
H20B C20 H20C 109.5
C19 C21 H21A 109.5
C19 C21 H21B 109.5
H21A C21 H21B 109.5
C19 C21 H21C 109.5
H21A C21 H21C 109.5
H21B C21 H21C 109.5
C19 C22 H22A 109.5
C19 C22 H22B 109.5
H22A C22 H22B 109.5
C19 C22 H22C 109.5
H22A C22 H22C 109.5
H22B C22 H22C 109.5
N6 C23 N5 103.33(13)
N6 C23 Cu1 128.74(12)
N5 C23 Cu1 127.86(11)
C25 C24 N5 106.63(14)
C25 C24 H24 126.7
N5 C24 H24 126.7
C24 C25 N6 106.86(14)
C24 C25 H25 126.6
N6 C25 H25 126.6
N5 C26 C27 110.21(13)
N5 C26 C28 110.64(14)
C27 C26 C28 111.78(15)
N5 C26 H26 108.0
C27 C26 H26 108.0
C28 C26 H26 108.0
C26 C27 H27A 109.5
C26 C27 H27B 109.5
H27A C27 H27B 109.5
C26 C27 H27C 109.5
H27A C27 H27C 109.5
H27B C27 H27C 109.5
C26 C28 H28A 109.5
C26 C28 H28B 109.5
H28A C28 H28B 109.5
C26 C28 H28C 109.5
H28A C28 H28C 109.5
H28B C28 H28C 109.5
N6 C29 C31 110.55(13)
N6 C29 C30 110.64(15)
C31 C29 C30 112.14(15)
N6 C29 H29 107.8
C31 C29 H29 107.8
C30 C29 H29 107.8
C29 C30 H30A 109.5
C29 C30 H30B 109.5
H30A C30 H30B 109.5
C29 C30 H30C 109.5
H30A C30 H30C 109.5
H30B C30 H30C 109.5
C29 C31 H31A 109.5
C29 C31 H31B 109.5
H31A C31 H31B 109.5
C29 C31 H31C 109.5
H31A C31 H31C 109.5
H31B C31 H31C 109.5
C37 C32 C33 114.83(14)
C37 C32 B1 122.74(14)
C33 C32 B1 122.43(13)
C34 C33 C32 123.12(15)
C34 C33 H33 118.4
C32 C33 H33 118.4
C35 C34 C33 120.08(15)
C35 C34 H34 120.0
C33 C34 H34 120.0
C36 C35 C34 118.68(15)
C36 C35 H35 120.7
C34 C35 H35 120.7
C35 C36 C37 120.54(15)
C35 C36 H36 119.7
C37 C36 H36 119.7
C36 C37 C32 122.71(15)
C36 C37 H37 118.6
C32 C37 H37 118.6
C39 C38 C43 123.18(15)
C39 C38 H38 118.4
C43 C38 H38 118.4
C40 C39 C38 120.12(15)
C40 C39 H39 119.9
C38 C39 H39 119.9
C41 C40 C39 118.56(15)
C41 C40 H40 120.7
C39 C40 H40 120.7
C40 C41 C42 120.52(14)
C40 C41 H41 119.7
C42 C41 H41 119.7
C41 C42 C43 122.88(14)
C41 C42 H42 118.6
C43 C42 H42 118.6
C42 C43 C38 114.73(14)
C42 C43 B1 122.57(13)
C38 C43 B1 122.47(13)
C49 C44 C45 114.32(15)
C49 C44 B1 123.36(14)
C45 C44 B1 122.32(14)
C46 C45 C44 123.15(16)
C46 C45 H45 118.4
C44 C45 H45 118.4
C47 C46 C45 120.30(16)
C47 C46 H46 119.8
C45 C46 H46 119.8
C48 C47 C46 118.58(16)
C48 C47 H47 120.7
C46 C47 H47 120.7
C47 C48 C49 120.31(16)
C47 C48 H48 119.8
C49 C48 H48 119.8
C48 C49 C44 123.33(16)
C48 C49 H49 118.3
C44 C49 H49 118.3
C55 C50 C51 115.12(14)
C55 C50 B1 122.21(14)
C51 C50 B1 122.59(14)
C52 C51 C50 122.77(16)
C52 C51 H51 118.6
C50 C51 H51 118.6
C53 C52 C51 120.18(17)
C53 C52 H52 119.9
C51 C52 H52 119.9
C52 C53 C54 119.05(16)
C52 C53 H53 120.5
C54 C53 H53 120.5
C53 C54 C55 120.16(17)
C53 C54 H54 119.9
C55 C54 H54 119.9
C54 C55 C50 122.70(16)
C54 C55 H55 118.7
C50 C55 H55 118.7
C32 B1 C50 108.19(12)
C32 B1 C44 110.56(12)
C50 B1 C44 110.44(13)
C32 B1 C43 109.78(12)
C50 B1 C43 107.27(12)
C44 B1 C43 110.51(12)

loop_
_geom_bond_atom_site_label_1
_geom_bond_atom_site_label_2
_geom_bond_distance
Cu1 C23 1.9034(15)
Cu1 N3 2.0695(13)
Cu1 N2 2.1495(13)
Cu1 N1 2.2475(13)
N1 C8 1.477(2)
N1 C1 1.480(2)
N1 C19 1.521(2)
N2 C6 1.341(2)
N2 C2 1.345(2)
N3 C9 1.346(2)
N3 C13 1.352(2)
N4 C7 1.4737(19)
N4 C14 1.4794(19)
N4 C15 1.4976(19)
N5 C23 1.365(2)
N5 C24 1.388(2)
N5 C26 1.469(2)
N6 C23 1.364(2)
N6 C25 1.385(2)
N6 C29 1.472(2)
C1 C2 1.508(2)
C1 H1A 0.9900
C1 H1AB 0.9900
C2 C3 1.382(2)
C3 C4 1.388(2)
C3 H3 0.9500
C4 C5 1.378(2)
C4 H4 0.9500
C5 C6 1.393(2)
C5 H5 0.9500
C6 C7 1.513(2)
C7 H7A 0.9900
C7 H7AB 0.9900
C8 C9 1.507(2)
C8 H8A 0.9900
C8 H8AB 0.9900
C9 C10 1.385(2)
C10 C11 1.380(3)
C10 H10 0.9500
C11 C12 1.384(2)
C11 H11 0.9500
C12 C13 1.387(2)
C12 H12 0.9500
C13 C14 1.510(2)
C14 H14A 0.9900
C14 H14B 0.9900
C15 C18 1.529(2)
C15 C16 1.529(2)
C15 C17 1.534(2)
C16 H16A 0.9800
C16 H16B 0.9800
C16 H16C 0.9800
C17 H17A 0.9800
C17 H17B 0.9800
C17 H17C 0.9800
C18 H18A 0.9800
C18 H18B 0.9800
C18 H18C 0.9800
C19 C21 1.520(3)
C19 C20 1.526(3)
C19 C22 1.540(2)
C20 H20A 0.9800
C20 H20B 0.9800
C20 H20C 0.9800
C21 H21A 0.9800
C21 H21B 0.9800
C21 H21C 0.9800
C22 H22A 0.9800
C22 H22B 0.9800
C22 H22C 0.9800
C24 C25 1.341(2)
C24 H24 0.9500
C25 H25 0.9500
C26 C27 1.520(2)
C26 C28 1.522(2)
C26 H26 1.0000
C27 H27A 0.9800
C27 H27B 0.9800
C27 H27C 0.9800
C28 H28A 0.9800
C28 H28B 0.9800
C28 H28C 0.9800
C29 C31 1.517(2)
C29 C30 1.523(2)
C29 H29 1.0000
C30 H30A 0.9800
C30 H30B 0.9800
C30 H30C 0.9800
C31 H31A 0.9800
C31 H31B 0.9800
C31 H31C 0.9800
C32 C37 1.403(2)
C32 C33 1.406(2)
C32 B1 1.647(2)
C33 C34 1.390(2)
C33 H33 0.9500
C34 C35 1.388(2)
C34 H34 0.9500
C35 C36 1.382(2)
C35 H35 0.9500
C36 C37 1.394(2)
C36 H36 0.9500
C37 H37 0.9500
C38 C39 1.392(2)
C38 C43 1.404(2)
C38 H38 0.9500
C39 C40 1.386(2)
C39 H39 0.9500
C40 C41 1.385(2)
C40 H40 0.9500
C41 C42 1.391(2)
C41 H41 0.9500
C42 C43 1.402(2)
C42 H42 0.9500
C43 B1 1.655(2)
C44 C49 1.398(2)
C44 C45 1.412(2)
C44 B1 1.650(2)
C45 C46 1.387(2)
C45 H45 0.9500
C46 C47 1.387(3)
C46 H46 0.9500
C47 C48 1.382(3)
C47 H47 0.9500
C48 C49 1.393(2)
C48 H48 0.9500
C49 H49 0.9500
C50 C55 1.405(2)
C50 C51 1.405(2)
C50 B1 1.649(2)
C51 C52 1.390(2)
C51 H51 0.9500
C52 C53 1.383(3)
C52 H52 0.9500
C53 C54 1.385(3)
C53 H53 0.9500
C54 C55 1.391(2)
C54 H54 0.9500
C55 H55 0.9500

loop_
_geom_torsion_atom_site_label_1
_geom_torsion_atom_site_label_2
_geom_torsion_atom_site_label_3
_geom_torsion_atom_site_label_4
_geom_torsion
C8 N1 C1 C2 -70.63(17)
C19 N1 C1 C2 165.48(14)
Cu1 N1 C1 C2 40.92(15)
C6 N2 C2 C3 -2.3(2)
Cu1 N2 C2 C3 -153.43(13)
C6 N2 C2 C1 176.66(14)
Cu1 N2 C2 C1 25.50(17)
N1 C1 C2 N2 -48.0(2)
N1 C1 C2 C3 130.99(16)
N2 C2 C3 C4 -0.1(2)
C1 C2 C3 C4 -178.97(15)
C2 C3 C4 C5 1.4(2)
C3 C4 C5 C6 -0.3(2)
C2 N2 C6 C5 3.4(2)
Cu1 N2 C6 C5 151.28(12)
C2 N2 C6 C7 -172.89(13)
Cu1 N2 C6 C7 -24.99(18)
C4 C5 C6 N2 -2.1(2)
C4 C5 C6 C7 174.00(14)
C14 N4 C7 C6 -89.47(15)
C15 N4 C7 C6 137.15(13)
N2 C6 C7 N4 108.36(15)
C5 C6 C7 N4 -67.93(18)
C1 N1 C8 C9 90.39(18)
C19 N1 C8 C9 -146.13(15)
Cu1 N1 C8 C9 -19.42(18)
C13 N3 C9 C10 3.5(2)
Cu1 N3 C9 C10 172.03(12)
C13 N3 C9 C8 -178.64(14)
Cu1 N3 C9 C8 -10.13(19)
N1 C8 C9 N3 21.3(2)
N1 C8 C9 C10 -160.77(15)
N3 C9 C10 C11 1.2(2)
C8 C9 C10 C11 -176.60(16)
C9 C10 C11 C12 -3.5(3)
C10 C11 C12 C13 1.0(2)
C9 N3 C13 C12 -6.1(2)
Cu1 N3 C13 C12 -173.20(11)
C9 N3 C13 C14 169.77(13)
Cu1 N3 C13 C14 2.65(19)
C11 C12 C13 N3 3.8(2)
C11 C12 C13 C14 -171.91(14)
C7 N4 C14 C13 89.30(15)
C15 N4 C14 C13 -137.07(13)
N3 C13 C14 N4 -95.77(15)
C12 C13 C14 N4 80.15(17)
C7 N4 C15 C18 68.28(16)
C14 N4 C15 C18 -63.14(17)
C7 N4 C15 C16 -53.12(17)
C14 N4 C15 C16 175.47(12)
C7 N4 C15 C17 -169.85(12)
C14 N4 C15 C17 58.74(16)
C8 N1 C19 C21 178.15(15)
C1 N1 C19 C21 -59.54(18)
Cu1 N1 C19 C21 57.32(16)
C8 N1 C19 C20 61.62(19)
C1 N1 C19 C20 -176.07(16)
Cu1 N1 C19 C20 -59.21(18)
C8 N1 C19 C22 -59.8(2)
C1 N1 C19 C22 62.5(2)
Cu1 N1 C19 C22 179.40(13)
C25 N6 C23 N5 0.44(17)
C29 N6 C23 N5 -176.14(13)
C25 N6 C23 Cu1 -176.70(11)
C29 N6 C23 Cu1 6.7(2)
C24 N5 C23 N6 -0.53(17)
C26 N5 C23 N6 179.86(13)
C24 N5 C23 Cu1 176.65(11)
C26 N5 C23 Cu1 -3.0(2)
C23 N5 C24 C25 0.43(18)
C26 N5 C24 C25 -179.96(14)
N5 C24 C25 N6 -0.13(17)
C23 N6 C25 C24 -0.20(18)
C29 N6 C25 C24 176.35(14)
C23 N5 C26 C27 -115.85(16)
C24 N5 C26 C27 64.59(19)
C23 N5 C26 C28 120.01(17)
C24 N5 C26 C28 -59.5(2)
C23 N6 C29 C31 98.06(18)
C25 N6 C29 C31 -78.1(2)
C23 N6 C29 C30 -137.10(16)
C25 N6 C29 C30 46.8(2)
C37 C32 C33 C34 -2.0(2)
B1 C32 C33 C34 177.27(15)
C32 C33 C34 C35 1.7(3)
C33 C34 C35 C36 0.0(2)
C34 C35 C36 C37 -1.1(2)
C35 C36 C37 C32 0.6(2)
C33 C32 C37 C36 0.9(2)
B1 C32 C37 C36 -178.43(14)
C43 C38 C39 C40 0.7(3)
C38 C39 C40 C41 -0.3(2)
C39 C40 C41 C42 -0.5(2)
C40 C41 C42 C43 0.8(2)
C41 C42 C43 C38 -0.3(2)
C41 C42 C43 B1 174.23(14)
C39 C38 C43 C42 -0.4(2)
C39 C38 C43 B1 -174.98(15)
C49 C44 C45 C46 -0.9(2)
B1 C44 C45 C46 178.45(15)
C44 C45 C46 C47 0.7(3)
C45 C46 C47 C48 0.1(2)
C46 C47 C48 C49 -0.7(2)
C47 C48 C49 C44 0.5(3)
C45 C44 C49 C48 0.3(2)
B1 C44 C49 C48 -179.06(14)
C55 C50 C51 C52 1.4(2)
B1 C50 C51 C52 178.13(15)
C50 C51 C52 C53 -0.8(3)
C51 C52 C53 C54 -0.6(3)
C52 C53 C54 C55 1.3(3)
C53 C54 C55 C50 -0.7(3)
C51 C50 C55 C54 -0.6(2)
B1 C50 C55 C54 -177.38(14)
C37 C32 B1 C50 18.3(2)
C33 C32 B1 C50 -160.94(14)
C37 C32 B1 C44 -102.73(16)
C33 C32 B1 C44 78.00(18)
C37 C32 B1 C43 135.09(14)
C33 C32 B1 C43 -44.17(19)
C55 C50 B1 C32 84.65(17)
C51 C50 B1 C32 -91.89(17)
C55 C50 B1 C44 -154.22(14)
C51 C50 B1 C44 29.24(19)
C55 C50 B1 C43 -33.73(19)
C51 C50 B1 C43 149.74(14)
C49 C44 B1 C32 -17.6(2)
C45 C44 B1 C32 163.12(14)
C49 C44 B1 C50 -137.28(15)
C45 C44 B1 C50 43.40(19)
C49 C44 B1 C43 104.18(16)
C45 C44 B1 C43 -75.13(18)
C42 C43 B1 C32 160.07(14)
C38 C43 B1 C32 -25.80(19)
C42 C43 B1 C50 -82.59(17)
C38 C43 B1 C50 91.55(17)
C42 C43 B1 C44 37.86(19)
C38 C43 B1 C44 -148.00(14)
